data_1536200
loop_
_publ_author_name
'Nylen, J.'
'Garcia-Garcia, F.J.'
'Mosel, B.D.'
'Poettgen, R.'
'Haeussermann, U.'

_publ_section_title
;
 Structural relationships, phase stability and bonding of compounds Pd
 Sn(n) (n= 2,3,4)
;
_journal_name_full 'Solid State Sciences'
_journal_page_first 147
_journal_page_last 155
_journal_volume 6
_journal_year 2004
_chemical_formula_sum 'Pd16 Sn32'
_space_group_IT_number 142
_symmetry_space_group_name_Hall '-I 4bd 2c'
_symmetry_space_group_name_H-M 'I 41/a c d :2'
_cell_angle_alpha 90
_cell_angle_beta 90
_cell_angle_gamma 90
_cell_formula_units_Z 1
_cell_length_a 6.4906
_cell_length_b 6.4906
_cell_length_c 24.353
_cell_volume 1025.940
_citation_journal_id_ASTM SSSCFJ
_cod_data_source_file Nylen_SSSCFJ_2004_1123.cif
_cod_data_source_block Pd16Sn32
_cod_original_cell_volume 1025.941
_cod_database_code 1536200

loop_
_symmetry_equiv_pos_as_xyz
x,y,z
-y+1/4,x+3/4,z+1/4
-x+1/2,-y,z+1/2
y+1/4,-x+1/4,z+3/4
x,-y,-z+1/2
y+1/4,x+3/4,-z+3/4
-x+1/2,y,-z
-y+1/4,-x+1/4,-z+1/4
-x,-y,-z
y-1/4,-x-3/4,-z-1/4
x-1/2,y,-z-1/2
-y-1/4,x-1/4,-z-3/4
-x,y,z-1/2
-y-1/4,-x-3/4,z-3/4
x-1/2,-y,z
y-1/4,x-1/4,z-1/4
x+1/2,y+1/2,z+1/2
-y+3/4,x+5/4,z+3/4
-x+1,-y+1/2,z+1
y+3/4,-x+3/4,z+5/4
x+1/2,-y+1/2,-z+1
y+3/4,x+5/4,-z+5/4
-x+1,y+1/2,-z+1/2
-y+3/4,-x+3/4,-z+3/4
-x+1/2,-y+1/2,-z+1/2
y+1/4,-x-1/4,-z+1/4
x,y+1/2,-z
-y+1/4,x+1/4,-z-1/4
-x+1/2,y+1/2,z
-y+1/4,-x-1/4,z-1/4
x,-y+1/2,z+1/2
y+1/4,x+1/4,z+1/4

loop_
_atom_site_label
_atom_site_type_symbol
_atom_site_fract_x
_atom_site_fract_y
_atom_site_fract_z
_atom_site_occupancy
_atom_site_U_iso_or_equiv
Sn1 Sn 0.15785 0.40785 0.125 1 0.0
Pd1 Pd 0 0.25 0.31665 1 0.0
Sn2 Sn 0.24741 0 0.25 1 0.0
